data_1553497
loop_
_publ_author_name
'Dai, Jie'
'Ren, Wenlong'
'Chang, Wenju'
'Zhang, Ping'
'Shi, Yian'

_publ_section_title
;
 An effective route to \b2-amino acid derivatives via Pd-catalyzed
 regioselective hydrocarboxylation of 1,2-disubstituted enimides
;
_journal_issue 2
_journal_name_full 'Organic Chemistry Frontiers'
_journal_page_first 297
_journal_paper_doi 10.1039/C6QO00353B
_journal_volume 4
_journal_year 2017
_chemical_formula_sum 'C19 H17 N O4'
_chemical_formula_weight 323.34
_space_group_IT_number 2
_space_group_name_Hall '-P 1'
_space_group_name_H-M_alt 'P -1'
_symmetry_cell_setting triclinic
_symmetry_space_group_name_H-M 'P -1'
_atom_sites_solution_hydrogens geom
_atom_sites_solution_primary direct
_atom_sites_solution_secondary difmap
_audit_creation_method SHELXL-97
_audit_update_record
;
2016-06-25 deposited with the CCDC.
2016-10-20 downloaded from the CCDC.
;
_cell_angle_alpha 90.91(3)
_cell_angle_beta 96.19(3)
_cell_angle_gamma 107.69(3)
_cell_formula_units_Z 2
_cell_length_a 8.1250(16)
_cell_length_b 9.3280(19)
_cell_length_c 11.408(2)
_cell_measurement_reflns_used 25
_cell_measurement_temperature 293(2)
_cell_measurement_theta_max 12
_cell_measurement_theta_min 9
_cell_volume 817.8(3)
_computing_structure_refinement 'SHELXL-97 (Sheldrick, 1997)'
_computing_structure_solution 'SHELXS-97 (Sheldrick, 1990)'
_diffrn_ambient_temperature 293(2)
_diffrn_measured_fraction_theta_full 0.999
_diffrn_measured_fraction_theta_max 0.999
_diffrn_measurement_device_type 'Nonius CAD4'
_diffrn_measurement_method \w/2\q
_diffrn_radiation_monochromator graphite
_diffrn_radiation_source 'fine-focus sealed tube'
_diffrn_radiation_type MoK\a
_diffrn_radiation_wavelength 0.71073
_diffrn_reflns_av_R_equivalents 0.0378
_diffrn_reflns_av_sigmaI/netI 0.0973
_diffrn_reflns_limit_h_max 9
_diffrn_reflns_limit_h_min 0
_diffrn_reflns_limit_k_max 10
_diffrn_reflns_limit_k_min -11
_diffrn_reflns_limit_l_max 13
_diffrn_reflns_limit_l_min -13
_diffrn_reflns_number 3234
_diffrn_reflns_theta_full 25.37
_diffrn_reflns_theta_max 25.37
_diffrn_reflns_theta_min 1.80
_diffrn_standards_decay_% 1
_diffrn_standards_interval_count 200
_diffrn_standards_interval_time 2h
_diffrn_standards_number 3
_exptl_absorpt_coefficient_mu 0.093
_exptl_absorpt_correction_T_max 0.9908
_exptl_absorpt_correction_T_min 0.9817
_exptl_absorpt_correction_type psi-scan
_exptl_crystal_density_diffrn 1.313
_exptl_crystal_density_method 'not measured'
_exptl_crystal_description block
_exptl_crystal_F_000 340
_exptl_crystal_size_max 0.20
_exptl_crystal_size_mid 0.20
_exptl_crystal_size_min 0.10
_refine_diff_density_max 0.174
_refine_diff_density_min -0.164
_refine_diff_density_rms 0.042
_refine_ls_extinction_method none
_refine_ls_goodness_of_fit_ref 1.001
_refine_ls_hydrogen_treatment constr
_refine_ls_matrix_type full
_refine_ls_number_parameters 217
_refine_ls_number_reflns 3007
_refine_ls_number_restraints 0
_refine_ls_restrained_S_all 1.001
_refine_ls_R_factor_all 0.1599
_refine_ls_R_factor_gt 0.0691
_refine_ls_shift/su_max 0.000
_refine_ls_shift/su_mean 0.000
_refine_ls_structure_factor_coef Fsqd
_refine_ls_weighting_details 'calc w=1/[\s^2^(Fo^2^)+(0.0430P)^2^+0.0000P] where P=(Fo^2^+2Fc^2^)/3'
_refine_ls_weighting_scheme calc
_refine_ls_wR_factor_gt 0.1238
_refine_ls_wR_factor_ref 0.1481
_reflns_number_gt 1337
_reflns_number_total 3007
_reflns_threshold_expression >2sigma(I)
_cod_data_source_file c6qo00353b2.cif
_cod_data_source_block b
_cod_depositor_comments
;
The following automatic conversions were performed:

data item '_symmetry_cell_setting' value 'Triclinic' was changed to
'triclinic' in accordance with the
/home/saulius/struct/COD-crude-data/automatic-downloads/DataCite-retrospective/RSC/depositions/lib/dictionaries/cif_core.dic
dictionary named 'cif_core.dic' version 2.4.2 last updated on
2011-04-26.

Automatic conversion script
Id: cif_fix_values 6909 2019-04-08 15:41:33Z antanas 
;
_cod_original_sg_symbol_H-M P-1
_cod_database_code 1553497

loop_
_symmetry_equiv_pos_as_xyz
'x, y, z'
'-x, -y, -z'

loop_
_atom_site_label
_atom_site_type_symbol
_atom_site_fract_x
_atom_site_fract_y
_atom_site_fract_z
_atom_site_U_iso_or_equiv
_atom_site_adp_type
_atom_site_occupancy
_atom_site_symmetry_multiplicity
_atom_site_calc_flag
_atom_site_refinement_flags
N N 0.7101(4) 0.5661(3) 0.6651(3) 0.0508(8) Uani 1 1 d .
O1 O 1.0037(4) 0.6857(3) 0.7012(3) 0.0900(11) Uani 1 1 d .
C1 C 0.8836(5) 0.5725(5) 0.6703(4) 0.0592(11) Uani 1 1 d .
O2 O 0.4444(3) 0.3880(3) 0.6031(2) 0.0697(8) Uani 1 1 d .
C2 C 0.8852(5) 0.4215(4) 0.6342(3) 0.0539(10) Uani 1 1 d .
O3 O 0.4539(4) 0.5570(3) 0.8629(2) 0.0732(9) Uani 1 1 d .
C3 C 1.0256(6) 0.3680(6) 0.6272(4) 0.0761(13) Uani 1 1 d .
H3A H 1.1397 0.4278 0.6493 0.091 Uiso 1 1 calc R
O4 O 0.6927(3) 0.6395(3) 0.9914(3) 0.0733(9) Uani 1 1 d .
H4B H 0.6354 0.5736 1.0305 0.110 Uiso 1 1 calc R
C4 C 0.9848(8) 0.2188(7) 0.5849(4) 0.0918(17) Uani 1 1 d .
H4A H 1.0745 0.1783 0.5760 0.110 Uiso 1 1 calc R
C5 C 0.8175(8) 0.1311(5) 0.5564(4) 0.0925(17) Uani 1 1 d .
H5A H 0.7956 0.0311 0.5309 0.111 Uiso 1 1 calc R
C6 C 0.6766(6) 0.1868(5) 0.5643(4) 0.0757(13) Uani 1 1 d .
H6A H 0.5620 0.1274 0.5434 0.091 Uiso 1 1 calc R
C7 C 0.7177(5) 0.3323(4) 0.6043(3) 0.0540(10) Uani 1 1 d .
C8 C 0.6007(5) 0.4236(4) 0.6218(3) 0.0524(10) Uani 1 1 d .
C9 C 0.6502(5) 0.6957(4) 0.6834(3) 0.0621(11) Uani 1 1 d .
H9A H 0.5253 0.6665 0.6619 0.075 Uiso 1 1 calc R
H9B H 0.7039 0.7737 0.6320 0.075 Uiso 1 1 calc R
C10 C 0.6929(5) 0.7588(4) 0.8103(3) 0.0527(10) Uani 1 1 d .
H10A H 0.8189 0.7840 0.8312 0.063 Uiso 1 1 calc R
C11 C 0.6055(5) 0.6416(4) 0.8927(4) 0.0517(10) Uani 1 1 d .
C12 C 0.6430(5) 0.9010(4) 0.8288(3) 0.0495(10) Uani 1 1 d .
C13 C 0.4744(5) 0.9050(4) 0.7992(3) 0.0538(10) Uani 1 1 d .
H13A H 0.3895 0.8188 0.7657 0.065 Uiso 1 1 calc R
C14 C 0.4302(5) 1.0341(4) 0.8185(3) 0.0523(10) Uani 1 1 d .
C15 C 0.5605(5) 1.1602(4) 0.8698(3) 0.0546(11) Uani 1 1 d .
H15A H 0.5317 1.2474 0.8847 0.065 Uiso 1 1 calc R
C16 C 0.7301(5) 1.1622(4) 0.8995(3) 0.0556(10) Uani 1 1 d .
C17 C 0.7682(5) 1.0308(4) 0.8781(3) 0.0561(10) Uani 1 1 d .
H17A H 0.8817 1.0290 0.8974 0.067 Uiso 1 1 calc R
C18 C 0.2468(5) 1.0396(4) 0.7905(4) 0.0809(14) Uani 1 1 d .
H18A H 0.1737 0.9439 0.7558 0.121 Uiso 1 1 calc R
H18B H 0.2454 1.1167 0.7360 0.121 Uiso 1 1 calc R
H18C H 0.2044 1.0617 0.8618 0.121 Uiso 1 1 calc R
C19 C 0.8669(6) 1.3015(4) 0.9563(4) 0.0898(16) Uani 1 1 d .
H19A H 0.8163 1.3814 0.9633 0.135 Uiso 1 1 calc R
H19B H 0.9605 1.3319 0.9083 0.135 Uiso 1 1 calc R
H19C H 0.9108 1.2798 1.0332 0.135 Uiso 1 1 calc R

loop_
_atom_site_aniso_label
_atom_site_aniso_U_11
_atom_site_aniso_U_22
_atom_site_aniso_U_33
_atom_site_aniso_U_23
_atom_site_aniso_U_13
_atom_site_aniso_U_12
N 0.049(2) 0.0411(18) 0.066(2) -0.0058(15) 0.0049(17) 0.0199(15)
O1 0.061(2) 0.082(2) 0.112(3) -0.0253(19) 0.0216(19) -0.0044(17)
C1 0.049(3) 0.062(3) 0.064(3) -0.001(2) 0.014(2) 0.013(2)
O2 0.0485(18) 0.0661(18) 0.091(2) -0.0104(15) -0.0028(16) 0.0173(14)
C2 0.053(3) 0.057(3) 0.058(3) 0.001(2) 0.009(2) 0.026(2)
O3 0.072(2) 0.0626(18) 0.072(2) 0.0024(15) -0.0088(17) 0.0084(16)
C3 0.071(3) 0.103(4) 0.069(3) 0.003(3) 0.013(3) 0.048(3)
O4 0.067(2) 0.080(2) 0.075(2) 0.0224(16) 0.0063(17) 0.0245(16)
C4 0.110(5) 0.112(5) 0.087(4) 0.015(3) 0.024(4) 0.080(4)
C5 0.138(5) 0.058(3) 0.099(4) 0.003(3) 0.023(4) 0.053(3)
C6 0.084(3) 0.051(3) 0.092(4) -0.005(2) 0.014(3) 0.021(3)
C7 0.050(2) 0.047(2) 0.068(3) -0.002(2) 0.009(2) 0.018(2)
C8 0.054(3) 0.051(2) 0.051(3) -0.0004(19) 0.004(2) 0.017(2)
C9 0.077(3) 0.050(2) 0.065(3) 0.004(2) 0.007(2) 0.029(2)
C10 0.056(3) 0.049(2) 0.056(3) 0.001(2) 0.009(2) 0.0202(19)
C11 0.058(3) 0.046(2) 0.061(3) 0.008(2) 0.009(2) 0.029(2)
C12 0.052(2) 0.047(2) 0.056(3) 0.0044(19) 0.011(2) 0.0239(19)
C13 0.059(3) 0.039(2) 0.055(3) -0.0057(18) -0.004(2) 0.0066(18)
C14 0.051(2) 0.045(2) 0.063(3) -0.004(2) 0.001(2) 0.020(2)
C15 0.057(3) 0.042(2) 0.068(3) -0.008(2) 0.000(2) 0.024(2)
C16 0.055(3) 0.047(2) 0.066(3) -0.003(2) 0.002(2) 0.018(2)
C17 0.047(2) 0.058(3) 0.064(3) 0.005(2) 0.006(2) 0.018(2)
C18 0.065(3) 0.074(3) 0.107(4) -0.009(3) -0.014(3) 0.034(2)
C19 0.073(3) 0.066(3) 0.118(4) -0.031(3) -0.013(3) 0.012(2)

loop_
_atom_type_symbol
_atom_type_description
_atom_type_scat_dispersion_real
_atom_type_scat_dispersion_imag
_atom_type_scat_source
C C 0.0033 0.0016 'International Tables Vol C Tables 4.2.6.8 and 6.1.1.4'
H H 0.0000 0.0000 'International Tables Vol C Tables 4.2.6.8 and 6.1.1.4'
N N 0.0061 0.0033 'International Tables Vol C Tables 4.2.6.8 and 6.1.1.4'
O O 0.0106 0.0060 'International Tables Vol C Tables 4.2.6.8 and 6.1.1.4'

loop_
_geom_angle_atom_site_label_1
_geom_angle_atom_site_label_2
_geom_angle_atom_site_label_3
_geom_angle
C1 N C8 110.9(3)
C1 N C9 124.4(3)
C8 N C9 124.0(3)
O1 C1 N 123.4(4)
O1 C1 C2 130.2(4)
N C1 C2 106.5(3)
C7 C2 C3 121.9(4)
C7 C2 C1 108.8(3)
C3 C2 C1 129.3(4)
C2 C3 C4 115.7(4)
C2 C3 H3A 122.1
C4 C3 H3A 122.1
C11 O4 H4B 109.5
C5 C4 C3 121.6(4)
C5 C4 H4A 119.2
C3 C4 H4A 119.2
C4 C5 C6 122.0(4)
C4 C5 H5A 119.0
C6 C5 H5A 119.0
C7 C6 C5 115.9(4)
C7 C6 H6A 122.0
C5 C6 H6A 122.0
C6 C7 C2 122.8(4)
C6 C7 C8 129.1(4)
C2 C7 C8 108.1(3)
O2 C8 N 125.4(3)
O2 C8 C7 129.0(4)
N C8 C7 105.6(3)
N C9 C10 112.5(3)
N C9 H9A 109.1
C10 C9 H9A 109.1
N C9 H9B 109.1
C10 C9 H9B 109.1
H9A C9 H9B 107.8
C11 C10 C9 110.5(3)
C11 C10 C12 109.6(3)
C9 C10 C12 113.1(3)
C11 C10 H10A 107.8
C9 C10 H10A 107.8
C12 C10 H10A 107.8
O3 C11 O4 124.1(4)
O3 C11 C10 119.8(4)
O4 C11 C10 116.1(4)
C17 C12 C13 118.5(3)
C17 C12 C10 119.5(3)
C13 C12 C10 121.9(3)
C14 C13 C12 121.3(3)
C14 C13 H13A 119.3
C12 C13 H13A 119.3
C13 C14 C15 117.6(3)
C13 C14 C18 122.2(4)
C15 C14 C18 120.1(3)
C16 C15 C14 123.2(3)
C16 C15 H15A 118.4
C14 C15 H15A 118.4
C17 C16 C15 117.1(4)
C17 C16 C19 121.6(4)
C15 C16 C19 121.3(3)
C16 C17 C12 122.2(4)
C16 C17 H17A 118.9
C12 C17 H17A 118.9
C14 C18 H18A 109.5
C14 C18 H18B 109.5
H18A C18 H18B 109.5
C14 C18 H18C 109.5
H18A C18 H18C 109.5
H18B C18 H18C 109.5
C16 C19 H19A 109.5
C16 C19 H19B 109.5
H19A C19 H19B 109.5
C16 C19 H19C 109.5
H19A C19 H19C 109.5
H19B C19 H19C 109.5

loop_
_geom_bond_atom_site_label_1
_geom_bond_atom_site_label_2
_geom_bond_distance
N C1 1.387(4)
N C8 1.402(4)
N C9 1.454(4)
O1 C1 1.216(4)
C1 C2 1.465(5)
O2 C8 1.205(4)
C2 C7 1.365(5)
C2 C3 1.386(5)
O3 C11 1.251(4)
C3 C4 1.394(6)
C3 H3A 0.9300
O4 C11 1.268(4)
O4 H4B 0.8200
C4 C5 1.358(6)
C4 H4A 0.9300
C5 C6 1.404(6)
C5 H5A 0.9300
C6 C7 1.354(5)
C6 H6A 0.9300
C7 C8 1.482(5)
C9 C10 1.517(5)
C9 H9A 0.9700
C9 H9B 0.9700
C10 C11 1.513(5)
C10 C12 1.518(4)
C10 H10A 0.9800
C12 C17 1.387(5)
C12 C13 1.387(5)
C13 C14 1.378(4)
C13 H13A 0.9300
C14 C15 1.391(5)
C14 C18 1.506(5)
C15 C16 1.378(5)
C15 H15A 0.9300
C16 C17 1.376(5)
C16 C19 1.512(5)
C17 H17A 0.9300
C18 H18A 0.9600
C18 H18B 0.9600
C18 H18C 0.9600
C19 H19A 0.9600
C19 H19B 0.9600
C19 H19C 0.9600

loop_
_geom_torsion_atom_site_label_1
_geom_torsion_atom_site_label_2
_geom_torsion_atom_site_label_3
_geom_torsion_atom_site_label_4
_geom_torsion
C8 N C1 O1 177.5(4)
C9 N C1 O1 6.8(6)
C8 N C1 C2 -3.3(4)
C9 N C1 C2 -174.0(3)
O1 C1 C2 C7 -178.4(5)
N C1 C2 C7 2.4(4)
O1 C1 C2 C3 0.8(8)
N C1 C2 C3 -178.3(4)
C7 C2 C3 C4 1.6(6)
C1 C2 C3 C4 -177.6(4)
C2 C3 C4 C5 -2.1(7)
C3 C4 C5 C6 2.0(8)
C4 C5 C6 C7 -1.3(7)
C5 C6 C7 C2 0.8(6)
C5 C6 C7 C8 179.5(4)
C3 C2 C7 C6 -1.0(7)
C1 C2 C7 C6 178.3(4)
C3 C2 C7 C8 180.0(4)
C1 C2 C7 C8 -0.7(4)
C1 N C8 O2 -176.6(4)
C9 N C8 O2 -5.9(6)
C1 N C8 C7 2.9(4)
C9 N C8 C7 173.6(3)
C6 C7 C8 O2 -0.8(7)
C2 C7 C8 O2 178.2(4)
C6 C7 C8 N 179.8(4)
C2 C7 C8 N -1.3(4)
C1 N C9 C10 -68.7(5)
C8 N C9 C10 121.8(4)
N C9 C10 C11 -60.9(4)
N C9 C10 C12 175.8(3)
C9 C10 C11 O3 -39.7(5)
C12 C10 C11 O3 85.6(4)
C9 C10 C11 O4 142.2(3)
C12 C10 C11 O4 -92.5(4)
C11 C10 C12 C17 111.8(4)
C9 C10 C12 C17 -124.4(4)
C11 C10 C12 C13 -67.3(4)
C9 C10 C12 C13 56.5(5)
C17 C12 C13 C14 -0.3(6)
C10 C12 C13 C14 178.8(3)
C12 C13 C14 C15 -0.6(5)
C12 C13 C14 C18 -178.1(4)
C13 C14 C15 C16 1.3(6)
C18 C14 C15 C16 178.9(4)
C14 C15 C16 C17 -1.0(6)
C14 C15 C16 C19 -179.3(4)
C15 C16 C17 C12 0.0(6)
C19 C16 C17 C12 178.3(4)
C13 C12 C17 C16 0.6(6)
C10 C12 C17 C16 -178.6(3)
